data_7201241
loop_
_publ_author_name
'Colacio, Enrique'
'Aouryaghal, Hakima'
'Mota, Antonio J.'
'Cano, Joan'
'Sillanp\"a\"a, Reijo'
'Rodr\'iguez-Di\'eguez, A.'

_publ_section_title
;
 Anion encapsulation promoted by anion&#x22EF;\p interactions in
 rationally designed hexanuclear antiferromagnetic wheels: synthesis,
 structure and magnetic properties
;
_journal_issue 10
_journal_name_full CrystEngComm
_journal_page_first 2054
_journal_paper_doi 10.1039/b906382j
_journal_volume 11
_journal_year 2009
_chemical_compound_source 'synthesis as described'
_chemical_formula_moiety 'C66 H114 N24 Ni6 O12, 6(Cl O4), 4(H2 O)'
_chemical_formula_sum 'C66 H122 Cl6 N24 Ni6 O40'
_chemical_formula_weight 2456.84
_chemical_name_systematic
;
?
;
_space_group_IT_number 2
_symmetry_cell_setting triclinic
_symmetry_Int_Tables_number 2
_symmetry_space_group_name_Hall '-P 1'
_symmetry_space_group_name_H-M 'P -1'
_atom_sites_solution_hydrogens geom
_atom_sites_solution_primary direct
_atom_sites_solution_secondary difmap
_audit_conform_dict_location ftp://ftp.iucr.org/pub/cif_core.dic
_audit_conform_dict_name cif_core.dic
_audit_conform_dict_version 2.3
_audit_creation_date 2008-12-04T14:23:05-00:00
_audit_creation_method 'WinGX routine CIF_UPDATE'
_cell_angle_alpha 70.683(3)
_cell_angle_beta 82.958(3)
_cell_angle_gamma 89.263(3)
_cell_formula_units_Z 1
_cell_length_a 12.6363(7)
_cell_length_b 13.8010(7)
_cell_length_c 15.6910(8)
_cell_measurement_reflns_used 9052
_cell_measurement_temperature 123(2)
_cell_measurement_theta_max 28.283
_cell_measurement_theta_min 0.407
_cell_measurement_wavelength 0.71073
_cell_volume 2561.8(2)
_computing_cell_refinement 'HKL Scalepack (Otwinowski & Minor 1997)'
_computing_data_collection 'Collect (Bruker AXS BV, 1997-2004)'
_computing_data_reduction 'HKL Denzo and Scalepack (Otwinowski & Minor 1997)'
_computing_molecular_graphics 'Ortep-3 for Windows (Farrugia, 1997)'
_computing_publication_material 'WinGX publication routines (Farrugia, 1999)'
_computing_structure_refinement 'SHELXL-97 (Sheldrick, 1997)'
_computing_structure_solution 'SHELXS-86 (Sheldrick, 1986)'
_diffrn_ambient_temperature 123(2)
_diffrn_detector 'CCD plate'
_diffrn_detector_area_resol_mean 9
_diffrn_measured_fraction_theta_full 0.957
_diffrn_measured_fraction_theta_max 0.957
_diffrn_measurement_device '95mm CCD camera on \k-goniostat'
_diffrn_measurement_device_type KappaCCD
_diffrn_measurement_method 'CCD rotation images, thick slices'
_diffrn_radiation_monochromator graphite
_diffrn_radiation_probe x-ray
_diffrn_radiation_type MoK\a
_diffrn_radiation_wavelength 0.71073
_diffrn_reflns_av_R_equivalents 0.0567
_diffrn_reflns_av_unetI/netI 0.0981
_diffrn_reflns_limit_h_max 15
_diffrn_reflns_limit_h_min -13
_diffrn_reflns_limit_k_max 16
_diffrn_reflns_limit_k_min -16
_diffrn_reflns_limit_l_max 19
_diffrn_reflns_limit_l_min -14
_diffrn_reflns_number 23734
_diffrn_reflns_theta_full 26
_diffrn_reflns_theta_max 26
_diffrn_reflns_theta_min 2
_diffrn_source 'Enraf Nonius FR590'
_exptl_absorpt_coefficient_mu 1.331
_exptl_absorpt_correction_T_max 0.904
_exptl_absorpt_correction_T_min 0.732
_exptl_absorpt_correction_type multi-scan
_exptl_absorpt_process_details '(SADABS; Sheldrick, 2002)'
_exptl_crystal_colour green
_exptl_crystal_density_diffrn 1.593
_exptl_crystal_density_method 'not measured'
_exptl_crystal_description prism
_exptl_crystal_F_000 1276
_exptl_crystal_size_max 0.26
_exptl_crystal_size_mid 0.16
_exptl_crystal_size_min 0.08
_refine_diff_density_max 2.25
_refine_diff_density_min -0.672
_refine_diff_density_rms 0.116
_refine_ls_extinction_method none
_refine_ls_goodness_of_fit_ref 1.055
_refine_ls_hydrogen_treatment mixed
_refine_ls_matrix_type full
_refine_ls_number_parameters 701
_refine_ls_number_reflns 9640
_refine_ls_number_restraints 7
_refine_ls_restrained_S_all 1.062
_refine_ls_R_factor_all 0.1131
_refine_ls_R_factor_gt 0.0665
_refine_ls_shift/su_max 0.001
_refine_ls_shift/su_mean 0
_refine_ls_structure_factor_coef Fsqd
_refine_ls_weighting_details 'calc w=1/[\s^2^(Fo^2^)+(0.0774P)^2^+3.7712P] where P=(Fo^2^+2Fc^2^)/3'
_refine_ls_weighting_scheme calc
_refine_ls_wR_factor_gt 0.1553
_refine_ls_wR_factor_ref 0.1766
_reflns_number_gt 6188
_reflns_number_total 9640
_reflns_threshold_expression >2sigma(I)
_cod_data_source_file b906382j.txt
_cod_data_source_block h176
_cod_database_code 7201241

loop_
_symmetry_equiv_pos_as_xyz
'x, y, z'
'-x, -y, -z'

loop_
_atom_site_label
_atom_site_type_symbol
_atom_site_fract_x
_atom_site_fract_y
_atom_site_fract_z
_atom_site_U_iso_or_equiv
_atom_site_adp_type
_atom_site_occupancy
_atom_site_symmetry_multiplicity
_atom_site_calc_flag
_atom_site_refinement_flags
_atom_site_disorder_assembly
_atom_site_disorder_group
Ni1 Ni 0.23155(5) 0.32046(5) 0.87112(5) 0.01904(19) Uani 1 1 d . . .
Ni2 Ni 0.18183(6) 0.08010(5) 1.23481(5) 0.0217(2) Uani 1 1 d . . .
Ni3 Ni 0.53515(6) 0.22451(6) 0.62912(5) 0.0275(2) Uani 1 1 d . . .
O1 O 0.1226(3) 0.2287(3) 0.9752(2) 0.0203(8) Uani 1 1 d . . .
O2 O 0.1047(3) 0.1258(3) 1.1201(2) 0.0205(8) Uani 1 1 d . . .
O3 O 0.2843(3) 0.0296(3) 1.3326(2) 0.0280(9) Uani 1 1 d . . .
O4 O 0.4039(3) -0.0891(3) 1.3831(3) 0.0322(10) Uani 1 1 d . . .
O5 O 0.3569(3) 0.3841(3) 0.7700(2) 0.0240(9) Uani 1 1 d . . .
O6 O 0.4734(3) 0.3471(3) 0.6661(3) 0.0276(9) Uani 1 1 d . . .
Cl1 Cl 0.9832(2) 0.6166(3) 0.5052(2) 0.0366(8) Uani 0.5 1 d P . 1
Cl2 Cl 0.68127(13) 0.47737(12) -0.15119(14) 0.0465(5) Uani 1 1 d . A 1
Cl3 Cl 0.71612(12) 0.18907(12) 0.26601(11) 0.0346(4) Uani 1 1 d . B 1
Cl4 Cl 0.5 0 0 0.0326(5) Uani 1 2 d SD . 1
O1W O 0.9191(3) 0.0842(3) 0.0121(3) 0.0365(10) Uani 1 1 d D C 1
H1W H 0.896(4) 0.151(2) 0.006(4) 0.044 Uiso 1 1 d D D 1
H2W H 0.984(3) 0.081(4) 0.035(4) 0.044 Uiso 1 1 d D E 1
O2W O 0.8498(4) 0.2815(4) 0.0089(3) 0.0495(13) Uani 1 1 d D F 1
H3W H 0.800(4) 0.323(5) -0.023(4) 0.059 Uiso 1 1 d D G 1
H4W H 0.823(5) 0.251(5) 0.0695(18) 0.059 Uiso 1 1 d D H 1
O7 O 1.0252(7) 0.6326(7) 0.5793(6) 0.043(2) Uani 0.5 1 d P I 1
O8 O 0.9549(9) 0.5085(8) 0.5279(8) 0.071(3) Uani 0.5 1 d P . 1
O9 O 1.0618(7) 0.6448(7) 0.4265(6) 0.042(2) Uani 0.5 1 d P J 1
O10 O 0.8934(8) 0.6773(9) 0.4864(8) 0.072(4) Uani 0.5 1 d P K 1
O11 O 0.7856(5) 0.4811(4) -0.1927(5) 0.092(2) Uani 1 1 d . A 1
O12 O 0.6034(5) 0.4693(4) -0.2076(4) 0.0771(18) Uani 1 1 d . A 1
O13 O 0.6675(4) 0.3859(4) -0.0712(3) 0.0564(14) Uiso 1 1 d . A 1
O14 O 0.6620(4) 0.5670(4) -0.1247(4) 0.0624(15) Uani 1 1 d . A 1
O15 O 0.7167(5) 0.2728(4) 0.2993(4) 0.0655(16) Uani 1 1 d . B 1
O16 O 0.8094(4) 0.2010(4) 0.1996(3) 0.0528(13) Uani 1 1 d . B 1
O17 O 0.6244(4) 0.1896(4) 0.2221(4) 0.0699(17) Uani 1 1 d . B 1
O18 O 0.7221(4) 0.0935(4) 0.3364(3) 0.0527(13) Uani 1 1 d . B 1
O19A O 0.6006(7) -0.0402(7) -0.0111(7) 0.044(2) Uani 0.5 1 d P . 1
O19B O 0.4677(7) -0.0036(7) 0.0887(6) 0.042(2) Uani 0.5 1 d P . 1
O20A O 0.4841(7) 0.0925(6) -0.0667(6) 0.042(2) Uani 0.5 1 d P . 1
O20B O 0.4238(6) -0.0766(5) -0.0149(6) 0.033(2) Uani 0.5 1 d PD . 1
N1 N 0.3273(4) 0.2720(3) 0.9806(3) 0.0219(10) Uani 1 1 d . . .
N3 N 0.3038(4) 0.1736(3) 1.1376(3) 0.0217(10) Uani 1 1 d . . .
N4 N 0.1101(4) 0.3644(3) 0.7827(3) 0.0222(10) Uani 1 1 d . . .
N5 N 0.2034(4) 0.4633(3) 0.8927(3) 0.0281(11) Uani 1 1 d . . .
N6 N 0.2782(3) 0.1908(3) 0.8332(3) 0.0184(10) Uani 1 1 d . . .
N7 N 0.4115(3) 0.1492(3) 0.7308(3) 0.0214(10) Uani 1 1 d . . .
N8 N 0.6434(4) 0.3263(4) 0.5282(4) 0.0450(16) Uani 1 1 d . . .
N9 N 0.4419(4) 0.2363(5) 0.5215(3) 0.0434(15) Uani 1 1 d . . .
N10 N 0.2406(3) -0.0529(3) 1.2080(3) 0.0202(10) Uani 1 1 d . . .
N11 N 0.3585(4) -0.1871(3) 1.2703(3) 0.0234(11) Uani 1 1 d . . .
N12 N 0.1311(4) 0.1988(4) 1.2870(3) 0.0346(13) Uani 1 1 d . . .
N13 N 0.0402(4) -0.0029(4) 1.3171(3) 0.0293(12) Uani 1 1 d . . .
C2 C 0.2708(4) 0.2129(4) 1.0564(4) 0.0195(12) Uani 1 1 d . . .
C4 C 0.4057(4) 0.1964(4) 1.1435(4) 0.0279(14) Uani 1 1 d . . .
H4 H 0.4327 0.171 1.2005 0.034 Uiso 1 1 calc R . .
C5 C 0.4704(5) 0.2557(4) 1.0685(4) 0.0289(14) Uani 1 1 d . . .
H5 H 0.5425 0.2706 1.0724 0.035 Uiso 1 1 calc R . .
C6 C 0.4281(4) 0.2935(4) 0.9865(4) 0.0248(13) Uani 1 1 d . . .
H6 H 0.4718 0.3354 0.9337 0.03 Uiso 1 1 calc R . .
C7 C 0.1558(4) 0.1872(4) 1.0499(4) 0.0171(11) Uani 1 1 d . . .
C8 C 0.0566(5) 0.4497(5) 0.8069(5) 0.0412(17) Uani 1 1 d . . .
H8A H 0.0078 0.4219 0.8643 0.049 Uiso 1 1 calc R . .
H8B H 0.0142 0.4886 0.7583 0.049 Uiso 1 1 calc R . .
C9 C 0.1412(6) 0.5200(5) 0.8183(5) 0.0454(18) Uani 1 1 d . . .
H9A H 0.1897 0.5475 0.7607 0.054 Uiso 1 1 calc R . .
H9B H 0.1067 0.5786 0.8324 0.054 Uiso 1 1 calc R . .
C10 C 0.0287(5) 0.2832(5) 0.7970(4) 0.0359(15) Uani 1 1 d . . .
H10A H -0.0251 0.3097 0.7557 0.054 Uiso 1 1 calc R . .
H10B H -0.0055 0.2619 0.8601 0.054 Uiso 1 1 calc R . .
H10C H 0.0626 0.2242 0.7846 0.054 Uiso 1 1 calc R . .
C11 C 0.1528(5) 0.3994(6) 0.6858(4) 0.049(2) Uani 1 1 d . . .
H11A H 0.1863 0.3421 0.6701 0.074 Uiso 1 1 calc R . .
H11B H 0.2059 0.455 0.6736 0.074 Uiso 1 1 calc R . .
H11C H 0.0946 0.4246 0.649 0.074 Uiso 1 1 calc R . .
C12 C 0.1411(5) 0.4505(5) 0.9826(5) 0.0440(18) Uani 1 1 d . . .
H12A H 0.1827 0.4125 1.0311 0.066 Uiso 1 1 calc R . .
H12B H 0.0742 0.4124 0.9882 0.066 Uiso 1 1 calc R . .
H12C H 0.1252 0.5183 0.9876 0.066 Uiso 1 1 calc R . .
C13 C 0.3018(5) 0.5231(4) 0.8860(5) 0.0335(15) Uani 1 1 d . . .
H13A H 0.3489 0.5251 0.831 0.05 Uiso 1 1 calc R . .
H13B H 0.3382 0.4908 0.9397 0.05 Uiso 1 1 calc R . .
H13C H 0.2836 0.5933 0.8831 0.05 Uiso 1 1 calc R . .
C14 C 0.3602(4) 0.2141(4) 0.7691(3) 0.0205(12) Uani 1 1 d . . .
C15 C 0.3751(4) 0.0508(4) 0.7645(4) 0.0257(13) Uani 1 1 d . . .
H15 H 0.409 0.0015 0.7409 0.031 Uiso 1 1 calc R . .
C16 C 0.2898(4) 0.0197(4) 0.8322(4) 0.0230(12) Uani 1 1 d . . .
H16 H 0.2649 -0.0499 0.8556 0.028 Uiso 1 1 calc R . .
C17 C 0.2422(4) 0.0927(4) 0.8648(4) 0.0225(12) Uani 1 1 d . . .
H17 H 0.1825 0.0733 0.9106 0.027 Uiso 1 1 calc R . .
C18 C 0.4017(4) 0.3248(4) 0.7322(4) 0.0234(13) Uani 1 1 d . . .
C19 C 0.5770(7) 0.3717(7) 0.4519(5) 0.072(3) Uani 1 1 d . . .
H19A H 0.5288 0.4226 0.4666 0.087 Uiso 1 1 calc R . .
H19B H 0.6241 0.4075 0.3951 0.087 Uiso 1 1 calc R . .
C20 C 0.5124(6) 0.2893(8) 0.4380(5) 0.070(3) Uani 1 1 d . . .
H20A H 0.4693 0.32 0.3876 0.085 Uiso 1 1 calc R . .
H20B H 0.5605 0.2395 0.4213 0.085 Uiso 1 1 calc R . .
C21 C 0.6858(6) 0.4071(6) 0.5563(5) 0.062(3) Uani 1 1 d . . .
H21A H 0.7313 0.3769 0.6041 0.093 Uiso 1 1 calc R . .
H21B H 0.6266 0.4417 0.5798 0.093 Uiso 1 1 calc R . .
H21C H 0.7278 0.4571 0.504 0.093 Uiso 1 1 calc R . .
C22 C 0.7366(6) 0.2764(6) 0.4966(5) 0.060(2) Uani 1 1 d . . .
H22A H 0.7772 0.3261 0.4431 0.089 Uiso 1 1 calc R . .
H22B H 0.7126 0.2182 0.4806 0.089 Uiso 1 1 calc R . .
H22C H 0.7822 0.2518 0.5453 0.089 Uiso 1 1 calc R . .
C23 C 0.4074(7) 0.1352(7) 0.5159(6) 0.068(3) Uani 1 1 d . . .
H23A H 0.3699 0.1472 0.4624 0.102 Uiso 1 1 calc R . .
H23B H 0.3596 0.0982 0.571 0.102 Uiso 1 1 calc R . .
H23C H 0.4703 0.0942 0.5107 0.102 Uiso 1 1 calc R . .
C24 C 0.3447(5) 0.2969(6) 0.5267(5) 0.0459(18) Uani 1 1 d . . .
H24A H 0.3653 0.3654 0.5262 0.069 Uiso 1 1 calc R . .
H24B H 0.2981 0.2619 0.5831 0.069 Uiso 1 1 calc R . .
H24C H 0.3068 0.3035 0.4743 0.069 Uiso 1 1 calc R . .
C25 C 0.3104(4) -0.0995(4) 1.2656(3) 0.0206(12) Uani 1 1 d . . .
C26 C 0.3335(5) -0.2325(4) 1.2108(4) 0.0280(14) Uani 1 1 d . . .
H26 H 0.3648 -0.2959 1.2122 0.034 Uiso 1 1 calc R . .
C27 C 0.2644(4) -0.1898(4) 1.1485(4) 0.0268(13) Uani 1 1 d . . .
H27 H 0.2478 -0.2223 1.1068 0.032 Uiso 1 1 calc R . .
C28 C 0.2196(4) -0.0978(4) 1.1484(4) 0.0239(13) Uani 1 1 d . . .
H28 H 0.1727 -0.066 1.105 0.029 Uiso 1 1 calc R . .
C29 C 0.3349(4) -0.0476(5) 1.3331(4) 0.0259(13) Uani 1 1 d . . .
C30 C 0.0631(8) 0.1465(6) 1.3710(6) 0.076(3) Uani 1 1 d . . .
H30A H 0.0225 0.1977 1.3924 0.091 Uiso 1 1 calc R . .
H30B H 0.1077 0.109 1.4184 0.091 Uiso 1 1 calc R . .
C31 C -0.0111(5) 0.0743(7) 1.3572(5) 0.063(3) Uani 1 1 d . . .
H31A H -0.0619 0.1139 1.3165 0.076 Uiso 1 1 calc R . .
H31B H -0.0526 0.0366 1.4165 0.076 Uiso 1 1 calc R . .
C32 C 0.2200(8) 0.2443(7) 1.3188(7) 0.088(4) Uani 1 1 d . . .
H32A H 0.1903 0.2902 1.3511 0.132 Uiso 1 1 calc R . .
H32B H 0.2702 0.2832 1.2661 0.132 Uiso 1 1 calc R . .
H32C H 0.2574 0.189 1.3598 0.132 Uiso 1 1 calc R . .
C33 C 0.0842(5) 0.2860(5) 1.2239(4) 0.0366(16) Uani 1 1 d . . .
H33A H 0.0276 0.2615 1.198 0.055 Uiso 1 1 calc R . .
H33B H 0.1393 0.3237 1.1749 0.055 Uiso 1 1 calc R . .
H33C H 0.0541 0.3317 1.2564 0.055 Uiso 1 1 calc R . .
C34 C 0.0650(6) -0.0962(6) 1.3902(5) 0.072(3) Uani 1 1 d . . .
H34A H -0.0015 -0.1298 1.4262 0.108 Uiso 1 1 calc R . .
H34B H 0.1095 -0.0775 1.4296 0.108 Uiso 1 1 calc R . .
H34C H 0.1034 -0.1434 1.3633 0.108 Uiso 1 1 calc R . .
C35 C -0.0343(5) -0.0293(5) 1.2645(5) 0.0426(17) Uani 1 1 d . . .
H35A H 0.0004 -0.0733 1.2322 0.064 Uiso 1 1 calc R . .
H35B H -0.0572 0.0335 1.2204 0.064 Uiso 1 1 calc R . .
H35C H -0.0966 -0.0661 1.3054 0.064 Uiso 1 1 calc R . .

loop_
_atom_site_aniso_label
_atom_site_aniso_U_11
_atom_site_aniso_U_22
_atom_site_aniso_U_33
_atom_site_aniso_U_23
_atom_site_aniso_U_13
_atom_site_aniso_U_12
Ni1 0.0178(4) 0.0158(4) 0.0226(4) -0.0064(3) 0.0010(3) 0.0011(3)
Ni2 0.0234(4) 0.0248(4) 0.0196(4) -0.0101(3) -0.0054(3) 0.0084(3)
Ni3 0.0258(4) 0.0323(5) 0.0183(4) -0.0019(3) 0.0012(3) 0.0133(3)
O1 0.019(2) 0.023(2) 0.020(2) -0.0092(17) -0.0045(16) 0.0004(16)
O2 0.0159(19) 0.021(2) 0.024(2) -0.0068(17) -0.0023(16) 0.0001(16)
O3 0.034(2) 0.031(2) 0.024(2) -0.0148(18) -0.0110(18) 0.0184(19)
O4 0.031(2) 0.046(3) 0.024(2) -0.016(2) -0.0100(18) 0.022(2)
O5 0.024(2) 0.0142(19) 0.029(2) -0.0056(17) 0.0076(17) 0.0023(16)
O6 0.024(2) 0.022(2) 0.026(2) 0.0038(17) 0.0065(17) 0.0047(17)
Cl1 0.0223(16) 0.049(2) 0.0484(19) -0.0282(16) -0.0076(14) 0.0066(14)
Cl2 0.0325(9) 0.0299(9) 0.0851(14) -0.0312(9) -0.0031(9) -0.0007(7)
Cl3 0.0320(9) 0.0375(9) 0.0415(9) -0.0223(8) -0.0062(7) 0.0041(7)
Cl4 0.0344(12) 0.0335(12) 0.0254(11) -0.0059(10) 0.0008(9) 0.0130(10)
O1W 0.030(2) 0.034(2) 0.046(3) -0.011(2) -0.012(2) -0.004(2)
O2W 0.060(3) 0.044(3) 0.043(3) -0.014(2) -0.005(2) 0.015(3)
O7 0.051(6) 0.050(6) 0.040(5) -0.030(5) -0.009(4) 0.001(5)
O8 0.083(9) 0.047(6) 0.076(9) -0.011(6) -0.009(6) -0.028(7)
O9 0.028(5) 0.067(6) 0.035(5) -0.023(5) 0.001(4) -0.002(4)
O10 0.037(6) 0.111(9) 0.105(9) -0.081(8) -0.024(6) 0.036(6)
O11 0.049(4) 0.055(4) 0.155(7) -0.031(4) 0.040(4) -0.003(3)
O12 0.090(5) 0.052(3) 0.107(5) -0.039(3) -0.045(4) 0.013(3)
O14 0.061(3) 0.037(3) 0.103(4) -0.042(3) -0.008(3) 0.006(3)
O15 0.087(4) 0.058(3) 0.059(3) -0.041(3) 0.027(3) -0.025(3)
O16 0.047(3) 0.069(3) 0.042(3) -0.022(3) 0.005(2) 0.013(3)
O17 0.046(3) 0.049(3) 0.123(5) -0.025(3) -0.051(3) 0.008(3)
O18 0.049(3) 0.050(3) 0.053(3) -0.006(3) -0.012(2) -0.009(2)
O19A 0.029(5) 0.049(6) 0.062(6) -0.027(5) -0.008(5) 0.017(4)
O19B 0.040(5) 0.061(6) 0.025(5) -0.021(4) 0.013(4) -0.010(5)
O20A 0.054(6) 0.028(5) 0.037(5) 0.003(4) -0.017(5) 0.004(4)
O20B 0.032(5) 0.027(4) 0.041(5) -0.010(4) -0.008(4) -0.005(4)
N1 0.020(2) 0.020(2) 0.029(3) -0.013(2) 0.000(2) 0.001(2)
N3 0.021(3) 0.020(2) 0.027(3) -0.012(2) -0.006(2) 0.005(2)
N4 0.022(3) 0.022(2) 0.019(2) -0.005(2) 0.0005(19) 0.003(2)
N5 0.022(3) 0.018(2) 0.048(3) -0.017(2) -0.002(2) 0.002(2)
N6 0.022(2) 0.014(2) 0.017(2) -0.0032(19) -0.0007(19) 0.0023(19)
N7 0.019(2) 0.023(3) 0.024(2) -0.008(2) -0.0077(19) 0.008(2)
N8 0.036(3) 0.045(4) 0.032(3) 0.011(3) 0.009(2) 0.016(3)
N9 0.040(3) 0.065(4) 0.022(3) -0.011(3) -0.009(2) 0.030(3)
N10 0.022(2) 0.019(2) 0.019(2) -0.008(2) 0.0015(19) 0.002(2)
N11 0.024(3) 0.019(3) 0.025(3) -0.006(2) 0.001(2) 0.003(2)
N12 0.047(3) 0.029(3) 0.029(3) -0.013(2) -0.003(2) 0.016(3)
N13 0.025(3) 0.041(3) 0.023(3) -0.012(2) -0.002(2) 0.007(2)
C2 0.016(3) 0.019(3) 0.027(3) -0.013(3) -0.002(2) 0.007(2)
C4 0.023(3) 0.030(3) 0.039(4) -0.019(3) -0.015(3) 0.008(3)
C5 0.015(3) 0.033(3) 0.042(4) -0.017(3) -0.005(3) 0.003(3)
C6 0.016(3) 0.022(3) 0.040(4) -0.017(3) -0.001(2) 0.000(2)
C7 0.016(3) 0.013(3) 0.025(3) -0.012(2) -0.003(2) 0.003(2)
C8 0.030(4) 0.034(4) 0.068(5) -0.026(4) -0.017(3) 0.018(3)
C9 0.044(4) 0.021(3) 0.075(5) -0.014(3) -0.028(4) 0.012(3)
C10 0.041(4) 0.029(3) 0.040(4) -0.010(3) -0.015(3) -0.008(3)
C11 0.037(4) 0.067(5) 0.026(4) 0.008(3) -0.003(3) 0.008(4)
C12 0.039(4) 0.038(4) 0.060(5) -0.029(4) 0.014(3) -0.002(3)
C13 0.032(4) 0.020(3) 0.054(4) -0.019(3) -0.010(3) -0.002(3)
C14 0.022(3) 0.023(3) 0.015(3) -0.003(2) -0.007(2) 0.004(2)
C15 0.025(3) 0.025(3) 0.034(3) -0.017(3) -0.008(3) 0.009(3)
C16 0.027(3) 0.013(3) 0.031(3) -0.009(2) -0.007(3) 0.002(2)
C17 0.026(3) 0.023(3) 0.018(3) -0.006(2) 0.002(2) -0.001(2)
C18 0.021(3) 0.020(3) 0.021(3) 0.004(2) 0.001(2) 0.005(2)
C19 0.055(5) 0.087(7) 0.027(4) 0.034(4) 0.020(4) 0.025(5)
C20 0.043(5) 0.117(8) 0.034(4) -0.003(5) -0.007(4) 0.029(5)
C21 0.043(5) 0.045(5) 0.060(5) 0.023(4) 0.022(4) 0.009(4)
C22 0.036(4) 0.082(6) 0.031(4) 0.012(4) 0.019(3) 0.022(4)
C23 0.076(6) 0.089(7) 0.071(6) -0.055(5) -0.051(5) 0.047(5)
C24 0.043(4) 0.058(5) 0.036(4) -0.012(3) -0.013(3) 0.024(4)
C25 0.019(3) 0.021(3) 0.017(3) 0.000(2) 0.002(2) 0.000(2)
C26 0.027(3) 0.019(3) 0.035(3) -0.008(3) 0.003(3) 0.003(3)
C27 0.024(3) 0.028(3) 0.030(3) -0.013(3) 0.001(3) 0.002(3)
C28 0.024(3) 0.023(3) 0.026(3) -0.009(3) -0.004(2) 0.001(2)
C29 0.024(3) 0.034(3) 0.016(3) -0.006(3) 0.003(2) 0.008(3)
C30 0.103(8) 0.053(5) 0.068(6) -0.028(5) 0.025(5) 0.007(5)
C31 0.021(4) 0.134(8) 0.061(5) -0.073(5) 0.010(3) -0.007(4)
C32 0.117(8) 0.094(7) 0.115(8) -0.093(6) -0.088(7) 0.065(6)
C33 0.048(4) 0.028(3) 0.042(4) -0.018(3) -0.018(3) 0.015(3)
C34 0.039(4) 0.085(6) 0.039(4) 0.043(4) 0.014(3) 0.012(4)
C35 0.042(4) 0.047(4) 0.042(4) -0.021(3) 0.000(3) -0.017(3)

loop_
_atom_type_symbol
_atom_type_description
_atom_type_scat_dispersion_real
_atom_type_scat_dispersion_imag
_atom_type_scat_source
C C 0.0033 0.0016 'International Tables Vol C Tables 4.2.6.8 and 6.1.1.4'
H H 0 0 'International Tables Vol C Tables 4.2.6.8 and 6.1.1.4'
N N 0.0061 0.0033 'International Tables Vol C Tables 4.2.6.8 and 6.1.1.4'
O O 0.0106 0.006 'International Tables Vol C Tables 4.2.6.8 and 6.1.1.4'
Cl Cl 0.1484 0.1585 'International Tables Vol C Tables 4.2.6.8 and 6.1.1.4'
Ni Ni 0.3393 1.1124 'International Tables Vol C Tables 4.2.6.8 and 6.1.1.4'

loop_
_geom_angle_atom_site_label_1
_geom_angle_atom_site_label_2
_geom_angle_atom_site_label_3
_geom_angle
_geom_angle_site_symmetry_1
_geom_angle_site_symmetry_3
_geom_angle_publ_flag
O1 Ni1 O5 168.16(14) . . ?
O1 Ni1 N6 89.95(15) . . ?
O5 Ni1 N6 79.37(15) . . ?
O1 Ni1 N5 98.97(16) . . ?
O5 Ni1 N5 91.72(16) . . ?
N6 Ni1 N5 171.08(18) . . ?
O1 Ni1 N1 78.97(15) . . ?
O5 Ni1 N1 95.78(16) . . ?
N6 Ni1 N1 89.95(16) . . ?
N5 Ni1 N1 91.43(18) . . ?
O1 Ni1 N4 90.89(15) . . ?
O5 Ni1 N4 95.11(16) . . ?
N6 Ni1 N4 95.18(17) . . ?
N5 Ni1 N4 85.08(18) . . ?
N1 Ni1 N4 168.66(17) . . ?
O2 Ni2 O3 168.61(15) . . ?
O2 Ni2 N12 97.90(17) . . ?
O3 Ni2 N12 90.41(17) . . ?
O2 Ni2 N10 92.67(15) . . ?
O3 Ni2 N10 79.53(16) . . ?
N12 Ni2 N10 169.02(18) . . ?
O2 Ni2 N3 79.37(16) . . ?
O3 Ni2 N3 92.37(17) . . ?
N12 Ni2 N3 93.86(19) . . ?
N10 Ni2 N3 90.96(16) . . ?
O2 Ni2 N13 91.44(16) . . ?
O3 Ni2 N13 97.06(17) . . ?
N12 Ni2 N13 84.9(2) . . ?
N10 Ni2 N13 91.93(17) . . ?
N3 Ni2 N13 170.48(17) . . ?
O4 Ni3 O6 169.82(15) 2_657 . ?
O4 Ni3 N8 97.6(2) 2_657 . ?
O6 Ni3 N8 89.49(19) . . ?
O4 Ni3 N7 93.60(17) 2_657 . ?
O6 Ni3 N7 79.53(16) . . ?
N8 Ni3 N7 168.66(19) . . ?
O4 Ni3 N11 79.09(16) 2_657 2_657 ?
O6 Ni3 N11 93.15(16) . 2_657 ?
N8 Ni3 N11 94.7(2) . 2_657 ?
N7 Ni3 N11 88.81(17) . 2_657 ?
O4 Ni3 N9 89.43(18) 2_657 . ?
O6 Ni3 N9 98.39(18) . . ?
N8 Ni3 N9 85.5(2) . . ?
N7 Ni3 N9 93.2(2) . . ?
N11 Ni3 N9 168.45(19) 2_657 . ?
C7 O1 Ni1 116.5(3) . . ?
C7 O2 Ni2 116.2(3) . . ?
C29 O3 Ni2 116.6(4) . . ?
C29 O4 Ni3 116.8(4) . 2_657 ?
C18 O5 Ni1 116.0(3) . . ?
C18 O6 Ni3 115.8(3) . . ?
O10 Cl1 O7 108.7(6) . . ?
O10 Cl1 O9 109.6(7) . . ?
O7 Cl1 O9 110.1(5) . . ?
O10 Cl1 O8 110.8(7) . . ?
O7 Cl1 O8 109.6(6) . . ?
O9 Cl1 O8 108.1(6) . . ?
O11 Cl2 O12 113.3(5) . . ?
O11 Cl2 O14 109.9(3) . . ?
O12 Cl2 O14 109.3(3) . . ?
O11 Cl2 O13 108.0(4) . . ?
O12 Cl2 O13 106.6(3) . . ?
O14 Cl2 O13 109.7(3) . . ?
O15 Cl3 O17 110.8(4) . . ?
O15 Cl3 O18 111.7(3) . . ?
O17 Cl3 O18 110.3(3) . . ?
O15 Cl3 O16 107.7(3) . . ?
O17 Cl3 O16 108.2(3) . . ?
O18 Cl3 O16 108.0(3) . . ?
O19B Cl4 O20A 115.3(5) . . ?
O19B Cl4 O19A 113.1(5) . . ?
O20A Cl4 O19A 114.4(5) . . ?
O19B Cl4 O20B 103.9(5) . . ?
O20A Cl4 O20B 104.4(5) . . ?
O19A Cl4 O20B 104.1(5) . . ?
H1W O1W H2W 104(4) . . ?
H3W O2W H4W 110(4) . . ?
C2 N1 C6 116.5(5) . . ?
C2 N1 Ni1 111.1(3) . . ?
C6 N1 Ni1 132.4(4) . . ?
C2 N3 C4 116.5(5) . . ?
C2 N3 Ni2 111.3(4) . . ?
C4 N3 Ni2 132.2(4) . . ?
C11 N4 C10 107.4(5) . . ?
C11 N4 C8 110.1(5) . . ?
C10 N4 C8 107.7(5) . . ?
C11 N4 Ni1 113.2(4) . . ?
C10 N4 Ni1 114.2(3) . . ?
C8 N4 Ni1 104.1(4) . . ?
C13 N5 C9 109.2(5) . . ?
C13 N5 C12 107.7(5) . . ?
C9 N5 C12 110.2(5) . . ?
C13 N5 Ni1 113.7(3) . . ?
C9 N5 Ni1 103.7(4) . . ?
C12 N5 Ni1 112.3(4) . . ?
C14 N6 C17 117.0(4) . . ?
C14 N6 Ni1 111.0(3) . . ?
C17 N6 Ni1 131.9(4) . . ?
C15 N7 C14 115.5(5) . . ?
C15 N7 Ni3 132.7(4) . . ?
C14 N7 Ni3 111.8(4) . . ?
C21 N8 C22 106.1(6) . . ?
C21 N8 C19 110.3(6) . . ?
C22 N8 C19 110.1(6) . . ?
C21 N8 Ni3 113.5(4) . . ?
C22 N8 Ni3 114.0(4) . . ?
C19 N8 Ni3 102.8(4) . . ?
C20 N9 C24 109.6(5) . . ?
C20 N9 C23 107.8(6) . . ?
C24 N9 C23 107.6(6) . . ?
C20 N9 Ni3 104.8(5) . . ?
C24 N9 Ni3 112.4(4) . . ?
C23 N9 Ni3 114.5(4) . . ?
C28 N10 C25 116.6(4) . . ?
C28 N10 Ni2 132.7(4) . . ?
C25 N10 Ni2 110.6(3) . . ?
C25 N11 C26 115.8(5) . . ?
C25 N11 Ni3 111.1(4) . 2_657 ?
C26 N11 Ni3 133.1(4) . 2_657 ?
C30 N12 C33 115.3(6) . . ?
C30 N12 C32 103.1(7) . . ?
C33 N12 C32 105.1(5) . . ?
C30 N12 Ni2 104.4(4) . . ?
C33 N12 Ni2 115.5(4) . . ?
C32 N12 Ni2 113.0(4) . . ?
C35 N13 C34 109.3(6) . . ?
C35 N13 C31 108.1(5) . . ?
C34 N13 C31 110.3(6) . . ?
C35 N13 Ni2 113.4(4) . . ?
C34 N13 Ni2 112.7(4) . . ?
C31 N13 Ni2 102.6(4) . . ?
N1 C2 N3 126.9(5) . . ?
N1 C2 C7 116.7(5) . . ?
N3 C2 C7 116.4(5) . . ?
N3 C4 C5 120.8(5) . . ?
N3 C4 H4 119.6 . . ?
C5 C4 H4 119.6 . . ?
C4 C5 C6 118.3(5) . . ?
C4 C5 H5 120.8 . . ?
C6 C5 H5 120.8 . . ?
N1 C6 C5 121.1(5) . . ?
N1 C6 H6 119.5 . . ?
C5 C6 H6 119.5 . . ?
O1 C7 O2 126.8(5) . . ?
O1 C7 C2 116.6(5) . . ?
O2 C7 C2 116.6(4) . . ?
N4 C8 C9 108.7(5) . . ?
N4 C8 H8A 109.9 . . ?
C9 C8 H8A 109.9 . . ?
N4 C8 H8B 109.9 . . ?
C9 C8 H8B 109.9 . . ?
H8A C8 H8B 108.3 . . ?
N5 C9 C8 110.5(5) . . ?
N5 C9 H9A 109.6 . . ?
C8 C9 H9A 109.6 . . ?
N5 C9 H9B 109.6 . . ?
C8 C9 H9B 109.6 . . ?
H9A C9 H9B 108.1 . . ?
N4 C10 H10A 109.5 . . ?
N4 C10 H10B 109.5 . . ?
H10A C10 H10B 109.5 . . ?
N4 C10 H10C 109.5 . . ?
H10A C10 H10C 109.5 . . ?
H10B C10 H10C 109.5 . . ?
N4 C11 H11A 109.5 . . ?
N4 C11 H11B 109.5 . . ?
H11A C11 H11B 109.5 . . ?
N4 C11 H11C 109.5 . . ?
H11A C11 H11C 109.5 . . ?
H11B C11 H11C 109.5 . . ?
N5 C12 H12A 109.5 . . ?
N5 C12 H12B 109.5 . . ?
H12A C12 H12B 109.5 . . ?
N5 C12 H12C 109.5 . . ?
H12A C12 H12C 109.5 . . ?
H12B C12 H12C 109.5 . . ?
N5 C13 H13A 109.5 . . ?
N5 C13 H13B 109.5 . . ?
H13A C13 H13B 109.5 . . ?
N5 C13 H13C 109.5 . . ?
H13A C13 H13C 109.5 . . ?
H13B C13 H13C 109.5 . . ?
N6 C14 N7 126.5(5) . . ?
N6 C14 C18 117.8(5) . . ?
N7 C14 C18 115.7(5) . . ?
N7 C15 C16 121.7(5) . . ?
N7 C15 H15 119.1 . . ?
C16 C15 H15 119.1 . . ?
C17 C16 C15 117.8(5) . . ?
C17 C16 H16 121.1 . . ?
C15 C16 H16 121.1 . . ?
N6 C17 C16 121.4(5) . . ?
N6 C17 H17 119.3 . . ?
C16 C17 H17 119.3 . . ?
O6 C18 O5 127.5(5) . . ?
O6 C18 C14 116.8(5) . . ?
O5 C18 C14 115.7(5) . . ?
C20 C19 N8 110.5(6) . . ?
C20 C19 H19A 109.6 . . ?
N8 C19 H19A 109.6 . . ?
C20 C19 H19B 109.6 . . ?
N8 C19 H19B 109.6 . . ?
H19A C19 H19B 108.1 . . ?
N9 C20 C19 109.9(7) . . ?
N9 C20 H20A 109.7 . . ?
C19 C20 H20A 109.7 . . ?
N9 C20 H20B 109.7 . . ?
C19 C20 H20B 109.7 . . ?
H20A C20 H20B 108.2 . . ?
N8 C21 H21A 109.5 . . ?
N8 C21 H21B 109.5 . . ?
H21A C21 H21B 109.5 . . ?
N8 C21 H21C 109.5 . . ?
H21A C21 H21C 109.5 . . ?
H21B C21 H21C 109.5 . . ?
N8 C22 H22A 109.5 . . ?
N8 C22 H22B 109.5 . . ?
H22A C22 H22B 109.5 . . ?
N8 C22 H22C 109.5 . . ?
H22A C22 H22C 109.5 . . ?
H22B C22 H22C 109.5 . . ?
N9 C23 H23A 109.5 . . ?
N9 C23 H23B 109.5 . . ?
H23A C23 H23B 109.5 . . ?
N9 C23 H23C 109.5 . . ?
H23A C23 H23C 109.5 . . ?
H23B C23 H23C 109.5 . . ?
N9 C24 H24A 109.5 . . ?
N9 C24 H24B 109.5 . . ?
H24A C24 H24B 109.5 . . ?
N9 C24 H24C 109.5 . . ?
H24A C24 H24C 109.5 . . ?
H24B C24 H24C 109.5 . . ?
N11 C25 N10 126.3(5) . . ?
N11 C25 C29 117.1(5) . . ?
N10 C25 C29 116.6(5) . . ?
N11 C26 C27 122.0(5) . . ?
N11 C26 H26 119 . . ?
C27 C26 H26 119 . . ?
C26 C27 C28 117.7(5) . . ?
C26 C27 H27 121.1 . . ?
C28 C27 H27 121.1 . . ?
N10 C28 C27 121.5(5) . . ?
N10 C28 H28 119.2 . . ?
C27 C28 H28 119.2 . . ?
O3 C29 O4 127.7(5) . . ?
O3 C29 C25 116.6(5) . . ?
O4 C29 C25 115.8(5) . . ?
N12 C30 C31 110.6(7) . . ?
N12 C30 H30A 109.5 . . ?
C31 C30 H30A 109.5 . . ?
N12 C30 H30B 109.5 . . ?
C31 C30 H30B 109.5 . . ?
H30A C30 H30B 108.1 . . ?
C30 C31 N13 115.0(6) . . ?
C30 C31 H31A 108.5 . . ?
N13 C31 H31A 108.5 . . ?
C30 C31 H31B 108.5 . . ?
N13 C31 H31B 108.5 . . ?
H31A C31 H31B 107.5 . . ?
N12 C32 H32A 109.5 . . ?
N12 C32 H32B 109.5 . . ?
H32A C32 H32B 109.5 . . ?
N12 C32 H32C 109.5 . . ?
H32A C32 H32C 109.5 . . ?
H32B C32 H32C 109.5 . . ?
N12 C33 H33A 109.5 . . ?
N12 C33 H33B 109.5 . . ?
H33A C33 H33B 109.5 . . ?
N12 C33 H33C 109.5 . . ?
H33A C33 H33C 109.5 . . ?
H33B C33 H33C 109.5 . . ?
N13 C34 H34A 109.5 . . ?
N13 C34 H34B 109.5 . . ?
H34A C34 H34B 109.5 . . ?
N13 C34 H34C 109.5 . . ?
H34A C34 H34C 109.5 . . ?
H34B C34 H34C 109.5 . . ?
N13 C35 H35A 109.5 . . ?
N13 C35 H35B 109.5 . . ?
H35A C35 H35B 109.5 . . ?
N13 C35 H35C 109.5 . . ?
H35A C35 H35C 109.5 . . ?
H35B C35 H35C 109.5 . . ?

loop_
_geom_bond_atom_site_label_1
_geom_bond_atom_site_label_2
_geom_bond_distance
_geom_bond_site_symmetry_2
_geom_bond_publ_flag
Ni1 O1 2.072(4) . ?
Ni1 O5 2.072(4) . ?
Ni1 N6 2.120(4) . ?
Ni1 N5 2.126(4) . ?
Ni1 N1 2.142(5) . ?
Ni1 N4 2.142(4) . ?
Ni2 O2 2.061(4) . ?
Ni2 O3 2.067(4) . ?
Ni2 N12 2.120(5) . ?
Ni2 N10 2.120(4) . ?
Ni2 N3 2.131(5) . ?
Ni2 N13 2.166(5) . ?
Ni3 O4 2.070(4) 2_657 ?
Ni3 O6 2.077(4) . ?
Ni3 N8 2.097(5) . ?
Ni3 N7 2.098(5) . ?
Ni3 N11 2.127(5) 2_657 ?
Ni3 N9 2.137(5) . ?
O1 C7 1.244(6) . ?
O2 C7 1.253(6) . ?
O3 C29 1.235(6) . ?
O4 C29 1.249(6) . ?
O4 Ni3 2.070(4) 2_657 ?
O5 C18 1.254(6) . ?
O6 C18 1.248(6) . ?
Cl1 O10 1.405(10) . ?
Cl1 O7 1.416(9) . ?
Cl1 O9 1.433(9) . ?
Cl1 O8 1.452(11) . ?
Cl1 O8 2.079(12) 2_766 ?
Cl2 O11 1.390(5) . ?
Cl2 O12 1.430(6) . ?
Cl2 O14 1.438(5) . ?
Cl2 O13 1.450(5) . ?
Cl3 O15 1.417(5) . ?
Cl3 O17 1.418(5) . ?
Cl3 O18 1.421(5) . ?
Cl3 O16 1.447(5) . ?
Cl4 O19B 1.387(8) 2_655 ?
Cl4 O19B 1.387(8) . ?
Cl4 O20A 1.388(8) 2_655 ?
Cl4 O20A 1.388(8) . ?
Cl4 O19A 1.395(8) 2_655 ?
Cl4 O19A 1.395(8) . ?
Cl4 O20B 1.530(6) . ?
Cl4 O20B 1.530(6) 2_655 ?
O1W H1W 0.94(2) . ?
O1W H2W 0.93(2) . ?
O2W H3W 0.93(2) . ?
O2W H4W 0.93(2) . ?
N1 C2 1.325(7) . ?
N1 C6 1.333(7) . ?
N3 C2 1.325(7) . ?
N3 C4 1.351(7) . ?
N4 C11 1.469(8) . ?
N4 C10 1.472(7) . ?
N4 C8 1.483(7) . ?
N5 C13 1.475(7) . ?
N5 C9 1.482(8) . ?
N5 C12 1.486(8) . ?
N6 C14 1.314(7) . ?
N6 C17 1.343(7) . ?
N7 C15 1.348(7) . ?
N7 C14 1.353(7) . ?
N8 C21 1.458(11) . ?
N8 C22 1.472(8) . ?
N8 C19 1.505(9) . ?
N9 C20 1.463(9) . ?
N9 C24 1.486(8) . ?
N9 C23 1.500(10) . ?
N10 C28 1.333(7) . ?
N10 C25 1.344(7) . ?
N11 C25 1.331(7) . ?
N11 C26 1.353(7) . ?
N11 Ni3 2.127(5) 2_657 ?
N12 C30 1.452(10) . ?
N12 C33 1.455(7) . ?
N12 C32 1.506(10) . ?
N13 C35 1.449(8) . ?
N13 C34 1.474(8) . ?
N13 C31 1.508(9) . ?
C2 C7 1.525(7) . ?
C4 C5 1.366(8) . ?
C4 H4 0.95 . ?
C5 C6 1.391(8) . ?
C5 H5 0.95 . ?
C6 H6 0.95 . ?
C8 C9 1.518(9) . ?
C8 H8A 0.99 . ?
C8 H8B 0.99 . ?
C9 H9A 0.99 . ?
C9 H9B 0.99 . ?
C10 H10A 0.98 . ?
C10 H10B 0.98 . ?
C10 H10C 0.98 . ?
C11 H11A 0.98 . ?
C11 H11B 0.98 . ?
C11 H11C 0.98 . ?
C12 H12A 0.98 . ?
C12 H12B 0.98 . ?
C12 H12C 0.98 . ?
C13 H13A 0.98 . ?
C13 H13B 0.98 . ?
C13 H13C 0.98 . ?
C14 C18 1.518(8) . ?
C15 C16 1.380(8) . ?
C15 H15 0.95 . ?
C16 C17 1.373(7) . ?
C16 H16 0.95 . ?
C17 H17 0.95 . ?
C19 C20 1.496(13) . ?
C19 H19A 0.99 . ?
C19 H19B 0.99 . ?
C20 H20A 0.99 . ?
C20 H20B 0.99 . ?
C21 H21A 0.98 . ?
C21 H21B 0.98 . ?
C21 H21C 0.98 . ?
C22 H22A 0.98 . ?
C22 H22B 0.98 . ?
C22 H22C 0.98 . ?
C23 H23A 0.98 . ?
C23 H23B 0.98 . ?
C23 H23C 0.98 . ?
C24 H24A 0.98 . ?
C24 H24B 0.98 . ?
C24 H24C 0.98 . ?
C25 C29 1.522(8) . ?
C26 C27 1.372(8) . ?
C26 H26 0.95 . ?
C27 C28 1.383(8) . ?
C27 H27 0.95 . ?
C28 H28 0.95 . ?
C30 C31 1.462(12) . ?
C30 H30A 0.99 . ?
C30 H30B 0.99 . ?
C31 H31A 0.99 . ?
C31 H31B 0.99 . ?
C32 H32A 0.98 . ?
C32 H32B 0.98 . ?
C32 H32C 0.98 . ?
C33 H33A 0.98 . ?
C33 H33B 0.98 . ?
C33 H33C 0.98 . ?
C34 H34A 0.98 . ?
C34 H34B 0.98 . ?
C34 H34C 0.98 . ?
C35 H35A 0.98 . ?
C35 H35B 0.98 . ?
C35 H35C 0.98 . ?

loop_
_geom_hbond_atom_site_label_D
_geom_hbond_atom_site_label_H
_geom_hbond_atom_site_label_A
_geom_hbond_distance_DH
_geom_hbond_distance_HA
_geom_hbond_distance_DA
_geom_hbond_angle_DHA
_geom_hbond_site_symmetry_A
O1W H1W O2W 0.94(2) 1.90(2) 2.835(6) 173(6) .
O1W H2W O2 0.93(2) 2.36(3) 3.218(5) 153(5) 1_654
O1W H2W O1 0.93(2) 2.56(5) 3.150(5) 122(4) 1_654
O2W H3W O13 0.93(2) 1.99(3) 2.897(7) 166(6) .
O2W H4W O16 0.93(2) 1.91(3) 2.809(7) 162(6) .

loop_
_geom_torsion_atom_site_label_1
_geom_torsion_atom_site_label_2
_geom_torsion_atom_site_label_3
_geom_torsion_atom_site_label_4
_geom_torsion
_geom_torsion_site_symmetry_1
_geom_torsion_site_symmetry_2
_geom_torsion_site_symmetry_3
_geom_torsion_site_symmetry_4
_geom_torsion_publ_flag
O5 Ni1 O1 C7 63.8(8) . . . . ?
N6 Ni1 O1 C7 89.2(4) . . . . ?
N5 Ni1 O1 C7 -90.5(4) . . . . ?
N1 Ni1 O1 C7 -0.8(3) . . . . ?
N4 Ni1 O1 C7 -175.7(4) . . . . ?
O3 Ni2 O2 C7 -47.1(9) . . . . ?
N12 Ni2 O2 C7 89.4(4) . . . . ?
N10 Ni2 O2 C7 -93.5(3) . . . . ?
N3 Ni2 O2 C7 -3.0(3) . . . . ?
N13 Ni2 O2 C7 174.5(3) . . . . ?
O2 Ni2 O3 C29 -45.4(10) . . . . ?
N12 Ni2 O3 C29 177.6(4) . . . . ?
N10 Ni2 O3 C29 2.0(4) . . . . ?
N3 Ni2 O3 C29 -88.5(4) . . . . ?
N13 Ni2 O3 C29 92.7(4) . . . . ?
O1 Ni1 O5 C18 26.7(9) . . . . ?
N6 Ni1 O5 C18 0.9(4) . . . . ?
N5 Ni1 O5 C18 -178.7(4) . . . . ?
N1 Ni1 O5 C18 89.7(4) . . . . ?
N4 Ni1 O5 C18 -93.5(4) . . . . ?
O4 Ni3 O6 C18 -42.7(11) 2_657 . . . ?
N8 Ni3 O6 C18 -177.4(4) . . . . ?
N7 Ni3 O6 C18 5.4(4) . . . . ?
N11 Ni3 O6 C18 -82.8(4) 2_657 . . . ?
N9 Ni3 O6 C18 97.2(4) . . . . ?
O1 Ni1 N1 C2 -1.5(3) . . . . ?
O5 Ni1 N1 C2 -170.8(3) . . . . ?
N6 Ni1 N1 C2 -91.5(3) . . . . ?
N5 Ni1 N1 C2 97.4(3) . . . . ?
N4 Ni1 N1 C2 25.6(10) . . . . ?
O1 Ni1 N1 C6 -178.3(5) . . . . ?
O5 Ni1 N1 C6 12.4(5) . . . . ?
N6 Ni1 N1 C6 91.7(5) . . . . ?
N5 Ni1 N1 C6 -79.5(5) . . . . ?
N4 Ni1 N1 C6 -151.3(8) . . . . ?
O2 Ni2 N3 C2 0.4(3) . . . . ?
O3 Ni2 N3 C2 172.5(3) . . . . ?
N12 Ni2 N3 C2 -96.9(4) . . . . ?
N10 Ni2 N3 C2 93.0(3) . . . . ?
N13 Ni2 N3 C2 -14.7(12) . . . . ?
O2 Ni2 N3 C4 -177.5(5) . . . . ?
O3 Ni2 N3 C4 -5.4(5) . . . . ?
N12 Ni2 N3 C4 85.1(5) . . . . ?
N10 Ni2 N3 C4 -85.0(5) . . . . ?
N13 Ni2 N3 C4 167.3(9) . . . . ?
O1 Ni1 N4 C11 -157.0(4) . . . . ?
O5 Ni1 N4 C11 12.8(4) . . . . ?
N6 Ni1 N4 C11 -67.0(4) . . . . ?
N5 Ni1 N4 C11 104.1(4) . . . . ?
N1 Ni1 N4 C11 176.5(8) . . . . ?
O1 Ni1 N4 C10 -33.7(4) . . . . ?
O5 Ni1 N4 C10 136.0(4) . . . . ?
N6 Ni1 N4 C10 56.3(4) . . . . ?
N5 Ni1 N4 C10 -132.7(4) . . . . ?
N1 Ni1 N4 C10 -60.3(10) . . . . ?
O1 Ni1 N4 C8 83.5(4) . . . . ?
O5 Ni1 N4 C8 -106.8(4) . . . . ?
N6 Ni1 N4 C8 173.5(4) . . . . ?
N5 Ni1 N4 C8 -15.5(4) . . . . ?
N1 Ni1 N4 C8 56.9(10) . . . . ?
O1 Ni1 N5 C13 136.8(4) . . . . ?
O5 Ni1 N5 C13 -38.1(4) . . . . ?
N6 Ni1 N5 C13 -41.1(14) . . . . ?
N1 Ni1 N5 C13 57.7(4) . . . . ?
N4 Ni1 N5 C13 -133.1(4) . . . . ?
O1 Ni1 N5 C9 -104.8(4) . . . . ?
O5 Ni1 N5 C9 80.3(4) . . . . ?
N6 Ni1 N5 C9 77.4(12) . . . . ?
N1 Ni1 N5 C9 176.2(4) . . . . ?
N4 Ni1 N5 C9 -14.6(4) . . . . ?
O1 Ni1 N5 C12 14.2(4) . . . . ?
O5 Ni1 N5 C12 -160.6(4) . . . . ?
N6 Ni1 N5 C12 -163.6(10) . . . . ?
N1 Ni1 N5 C12 -64.8(4) . . . . ?
N4 Ni1 N5 C12 104.4(4) . . . . ?
O1 Ni1 N6 C14 -173.8(3) . . . . ?
O5 Ni1 N6 C14 1.1(3) . . . . ?
N5 Ni1 N6 C14 4.1(13) . . . . ?
N1 Ni1 N6 C14 -94.8(4) . . . . ?
N4 Ni1 N6 C14 95.3(4) . . . . ?
O1 Ni1 N6 C17 3.4(5) . . . . ?
O5 Ni1 N6 C17 178.2(5) . . . . ?
N5 Ni1 N6 C17 -178.8(10) . . . . ?
N1 Ni1 N6 C17 82.3(5) . . . . ?
N4 Ni1 N6 C17 -87.5(5) . . . . ?
O4 Ni3 N7 C15 -9.5(5) 2_657 . . . ?
O6 Ni3 N7 C15 178.0(5) . . . . ?
N8 Ni3 N7 C15 163.4(10) . . . . ?
N11 Ni3 N7 C15 -88.5(5) 2_657 . . . ?
N9 Ni3 N7 C15 80.1(5) . . . . ?
O4 Ni3 N7 C14 170.1(3) 2_657 . . . ?
O6 Ni3 N7 C14 -2.3(3) . . . . ?
N8 Ni3 N7 C14 -17.0(12) . . . . ?
N11 Ni3 N7 C14 91.1(4) 2_657 . . . ?
N9 Ni3 N7 C14 -100.3(4) . . . . ?
O4 Ni3 N8 C21 -134.3(4) 2_657 . . . ?
O6 Ni3 N8 C21 38.5(4) . . . . ?
N7 Ni3 N8 C21 52.9(13) . . . . ?
N11 Ni3 N8 C21 -54.7(4) 2_657 . . . ?
N9 Ni3 N8 C21 136.9(5) . . . . ?
O4 Ni3 N8 C22 -12.6(5) 2_657 . . . ?
O6 Ni3 N8 C22 160.2(5) . . . . ?
N7 Ni3 N8 C22 174.6(9) . . . . ?
N11 Ni3 N8 C22 67.0(5) 2_657 . . . ?
N9 Ni3 N8 C22 -101.4(5) . . . . ?
O4 Ni3 N8 C19 106.6(5) 2_657 . . . ?
O6 Ni3 N8 C19 -80.7(5) . . . . ?
N7 Ni3 N8 C19 -66.3(13) . . . . ?
N11 Ni3 N8 C19 -173.8(5) 2_657 . . . ?
N9 Ni3 N8 C19 17.8(5) . . . . ?
O4 Ni3 N9 C20 -86.7(5) 2_657 . . . ?
O6 Ni3 N9 C20 99.8(5) . . . . ?
N8 Ni3 N9 C20 11.0(5) . . . . ?
N7 Ni3 N9 C20 179.7(5) . . . . ?
N11 Ni3 N9 C20 -80.4(12) 2_657 . . . ?
O4 Ni3 N9 C24 154.4(5) 2_657 . . . ?
O6 Ni3 N9 C24 -19.1(5) . . . . ?
N8 Ni3 N9 C24 -107.9(5) . . . . ?
N7 Ni3 N9 C24 60.8(5) . . . . ?
N11 Ni3 N9 C24 160.6(9) 2_657 . . . ?
O4 Ni3 N9 C23 31.2(5) 2_657 . . . ?
O6 Ni3 N9 C23 -142.3(5) . . . . ?
N8 Ni3 N9 C23 128.9(5) . . . . ?
N7 Ni3 N9 C23 -62.4(5) . . . . ?
N11 Ni3 N9 C23 37.4(13) 2_657 . . . ?
O2 Ni2 N10 C28 -10.1(5) . . . . ?
O3 Ni2 N10 C28 178.3(5) . . . . ?
N12 Ni2 N10 C28 154.4(9) . . . . ?
N3 Ni2 N10 C28 -89.5(5) . . . . ?
N13 Ni2 N10 C28 81.5(5) . . . . ?
O2 Ni2 N10 C25 171.9(3) . . . . ?
O3 Ni2 N10 C25 0.2(3) . . . . ?
N12 Ni2 N10 C25 -23.7(12) . . . . ?
N3 Ni2 N10 C25 92.5(4) . . . . ?
N13 Ni2 N10 C25 -96.6(4) . . . . ?
O2 Ni2 N12 C30 113.6(5) . . . . ?
O3 Ni2 N12 C30 -74.2(5) . . . . ?
N10 Ni2 N12 C30 -50.7(12) . . . . ?
N3 Ni2 N12 C30 -166.6(5) . . . . ?
N13 Ni2 N12 C30 22.9(5) . . . . ?
O2 Ni2 N12 C33 -14.0(5) . . . . ?
O3 Ni2 N12 C33 158.2(5) . . . . ?
N10 Ni2 N12 C33 -178.4(9) . . . . ?
N3 Ni2 N12 C33 65.8(5) . . . . ?
N13 Ni2 N12 C33 -104.8(5) . . . . ?
O2 Ni2 N12 C32 -135.1(5) . . . . ?
O3 Ni2 N12 C32 37.1(5) . . . . ?
N10 Ni2 N12 C32 60.5(12) . . . . ?
N3 Ni2 N12 C32 -55.3(5) . . . . ?
N13 Ni2 N12 C32 134.1(6) . . . . ?
O2 Ni2 N13 C35 21.4(4) . . . . ?
O3 Ni2 N13 C35 -151.0(4) . . . . ?
N12 Ni2 N13 C35 119.2(4) . . . . ?
N10 Ni2 N13 C35 -71.3(4) . . . . ?
N3 Ni2 N13 C35 36.3(13) . . . . ?
O2 Ni2 N13 C34 146.4(5) . . . . ?
O3 Ni2 N13 C34 -26.0(5) . . . . ?
N12 Ni2 N13 C34 -115.8(5) . . . . ?
N10 Ni2 N13 C34 53.6(5) . . . . ?
N3 Ni2 N13 C34 161.3(10) . . . . ?
O2 Ni2 N13 C31 -95.0(4) . . . . ?
O3 Ni2 N13 C31 92.6(4) . . . . ?
N12 Ni2 N13 C31 2.8(4) . . . . ?
N10 Ni2 N13 C31 172.3(4) . . . . ?
N3 Ni2 N13 C31 -80.1(11) . . . . ?
C6 N1 C2 N3 0.5(8) . . . . ?
Ni1 N1 C2 N3 -176.9(4) . . . . ?
C6 N1 C2 C7 -179.4(4) . . . . ?
Ni1 N1 C2 C7 3.2(5) . . . . ?
C4 N3 C2 N1 0.2(8) . . . . ?
Ni2 N3 C2 N1 -178.1(4) . . . . ?
C4 N3 C2 C7 -179.9(4) . . . . ?
Ni2 N3 C2 C7 1.7(5) . . . . ?
C2 N3 C4 C5 -1.1(8) . . . . ?
Ni2 N3 C4 C5 176.8(4) . . . . ?
N3 C4 C5 C6 1.3(8) . . . . ?
C2 N1 C6 C5 -0.3(7) . . . . ?
Ni1 N1 C6 C5 176.4(4) . . . . ?
C4 C5 C6 N1 -0.6(8) . . . . ?
Ni1 O1 C7 O2 -176.8(4) . . . . ?
Ni1 O1 C7 C2 2.7(5) . . . . ?
Ni2 O2 C7 O1 -175.7(4) . . . . ?
Ni2 O2 C7 C2 4.8(5) . . . . ?
N1 C2 C7 O1 -4.1(7) . . . . ?
N3 C2 C7 O1 176.0(4) . . . . ?
N1 C2 C7 O2 175.4(4) . . . . ?
N3 C2 C7 O2 -4.5(7) . . . . ?
C11 N4 C8 C9 -78.8(7) . . . . ?
C10 N4 C8 C9 164.5(5) . . . . ?
Ni1 N4 C8 C9 42.8(6) . . . . ?
C13 N5 C9 C8 164.6(5) . . . . ?
C12 N5 C9 C8 -77.3(7) . . . . ?
Ni1 N5 C9 C8 43.1(6) . . . . ?
N4 C8 C9 N5 -61.2(7) . . . . ?
C17 N6 C14 N7 0.8(8) . . . . ?
Ni1 N6 C14 N7 178.4(4) . . . . ?
C17 N6 C14 C18 179.7(5) . . . . ?
Ni1 N6 C14 C18 -2.7(6) . . . . ?
C15 N7 C14 N6 -1.7(8) . . . . ?
Ni3 N7 C14 N6 178.6(4) . . . . ?
C15 N7 C14 C18 179.3(4) . . . . ?
Ni3 N7 C14 C18 -0.4(5) . . . . ?
C14 N7 C15 C16 1.1(7) . . . . ?
Ni3 N7 C15 C16 -179.2(4) . . . . ?
N7 C15 C16 C17 0.2(8) . . . . ?
C14 N6 C17 C16 0.8(7) . . . . ?
Ni1 N6 C17 C16 -176.2(4) . . . . ?
C15 C16 C17 N6 -1.2(8) . . . . ?
Ni3 O6 C18 O5 175.6(5) . . . . ?
Ni3 O6 C18 C14 -7.2(6) . . . . ?
Ni1 O5 C18 O6 174.8(4) . . . . ?
Ni1 O5 C18 C14 -2.4(6) . . . . ?
N6 C14 C18 O6 -174.0(5) . . . . ?
N7 C14 C18 O6 5.1(7) . . . . ?
N6 C14 C18 O5 3.6(7) . . . . ?
N7 C14 C18 O5 -177.3(5) . . . . ?
C21 N8 C19 C20 -166.3(6) . . . . ?
C22 N8 C19 C20 76.9(8) . . . . ?
Ni3 N8 C19 C20 -44.9(7) . . . . ?
C24 N9 C20 C19 81.9(7) . . . . ?
C23 N9 C20 C19 -161.3(6) . . . . ?
Ni3 N9 C20 C19 -38.9(7) . . . . ?
N8 C19 C20 N9 59.6(8) . . . . ?
C26 N11 C25 N10 -0.1(8) . . . . ?
Ni3 N11 C25 N10 178.3(4) 2_657 . . . ?
C26 N11 C25 C29 178.7(5) . . . . ?
Ni3 N11 C25 C29 -2.9(6) 2_657 . . . ?
C28 N10 C25 N11 -1.6(8) . . . . ?
Ni2 N10 C25 N11 176.8(4) . . . . ?
C28 N10 C25 C29 179.6(5) . . . . ?
Ni2 N10 C25 C29 -2.0(6) . . . . ?
C25 N11 C26 C27 1.1(8) . . . . ?
Ni3 N11 C26 C27 -176.9(4) 2_657 . . . ?
N11 C26 C27 C28 -0.4(8) . . . . ?
C25 N10 C28 C27 2.4(8) . . . . ?
Ni2 N10 C28 C27 -175.6(4) . . . . ?
C26 C27 C28 N10 -1.5(8) . . . . ?
Ni2 O3 C29 O4 176.9(5) . . . . ?
Ni2 O3 C29 C25 -3.7(6) . . . . ?
Ni3 O4 C29 O3 175.8(5) 2_657 . . . ?
Ni3 O4 C29 C25 -3.7(6) 2_657 . . . ?
N11 C25 C29 O3 -175.0(5) . . . . ?
N10 C25 C29 O3 3.9(7) . . . . ?
N11 C25 C29 O4 4.5(7) . . . . ?
N10 C25 C29 O4 -176.5(5) . . . . ?
C33 N12 C30 C31 81.9(8) . . . . ?
C32 N12 C30 C31 -164.2(7) . . . . ?
Ni2 N12 C30 C31 -45.9(8) . . . . ?
N12 C30 C31 N13 54.4(10) . . . . ?
C35 N13 C31 C30 -150.1(7) . . . . ?
C34 N13 C31 C30 90.4(9) . . . . ?
Ni2 N13 C31 C30 -30.0(8) . . . . ?
